data_7133041
loop_
_publ_author_name
'Suryawanshi, Sharad M.'
'Sahoo, Suman'
'Shaligram, Parth S.'
'Manna, Narugopal'
'Samanta, Ramesh C.'

_publ_section_title
;
 Electrochemically enabled (3+2) cycloaddition of unbiased alkenes and
 <i>&#x3b2;</i>-dicarbonyls.
;
_journal_issue 45
_journal_name_full 'Chemical communications (Cambridge, England)'
_journal_page_first 5836
_journal_page_last 5839
_journal_paper_doi 10.1039/d4cc01263a
_journal_volume 60
_journal_year 2024
_chemical_formula_moiety 'C16 H24 O2'
_chemical_formula_sum 'C16 H24 O2'
_chemical_formula_weight 248.35
_space_group_crystal_system orthorhombic
_space_group_IT_number 29
_space_group_name_Hall 'P 2c -2ac'
_space_group_name_H-M_alt 'P c a 21'
_atom_sites_solution_hydrogens geom
_atom_sites_solution_primary direct
_atom_sites_solution_secondary 'difference Fourier'
_audit_creation_method SHELXL-2018/3
_audit_update_record
;
2024-01-23 deposited with the CCDC.	2024-05-08 downloaded from the CCDC.
;
_cell_angle_alpha 90
_cell_angle_beta 90
_cell_angle_gamma 90
_cell_formula_units_Z 4
_cell_length_a 10.399(2)
_cell_length_b 13.561(3)
_cell_length_c 9.8880(18)
_cell_measurement_reflns_used 1935
_cell_measurement_temperature 100(2)
_cell_measurement_theta_max 21.16
_cell_measurement_theta_min 2.47
_cell_volume 1394.4(5)
_computing_cell_refinement 'Bruker SAINT'
_computing_data_collection 'Bruker APEX2'
_computing_data_reduction 'Bruker SAINT'
_computing_molecular_graphics 'Bruker SHELXTL'
_computing_publication_material 'Bruker SHELXTL'
_computing_structure_refinement 'SHELXL-2018/3 (Sheldrick, 2018)'
_computing_structure_solution 'SHELXT 2018/2 (Sheldrick, 2018)'
_diffrn_ambient_temperature 100(2)
_diffrn_detector_area_resol_mean 7.39
_diffrn_measured_fraction_theta_full 0.999
_diffrn_measured_fraction_theta_max 0.998
_diffrn_measurement_device_type 'Photon II Detector'
_diffrn_measurement_method 'phi and omega scan'
_diffrn_radiation_type MoK\a
_diffrn_radiation_wavelength 0.71073
_diffrn_reflns_av_R_equivalents 0.1388
_diffrn_reflns_av_unetI/netI 0.1210
_diffrn_reflns_Laue_measured_fraction_full 0.999
_diffrn_reflns_Laue_measured_fraction_max 0.998
_diffrn_reflns_limit_h_max 13
_diffrn_reflns_limit_h_min -13
_diffrn_reflns_limit_k_max 17
_diffrn_reflns_limit_k_min -18
_diffrn_reflns_limit_l_max 13
_diffrn_reflns_limit_l_min -13
_diffrn_reflns_number 18011
_diffrn_reflns_point_group_measured_fraction_full 0.997
_diffrn_reflns_point_group_measured_fraction_max 0.995
_diffrn_reflns_theta_full 25.242
_diffrn_reflns_theta_max 28.368
_diffrn_reflns_theta_min 2.468
_diffrn_source 'microfocus Mo X-ray source'
_exptl_absorpt_coefficient_mu 0.076
_exptl_absorpt_correction_T_max 0.7457
_exptl_absorpt_correction_T_min 0.5973
_exptl_absorpt_correction_type multi-scan
_exptl_absorpt_process_details 'SADABS (Bruker, 2016)'
_exptl_crystal_colour Colourless
_exptl_crystal_density_diffrn 1.183
_exptl_crystal_description PLATE
_exptl_crystal_F_000 544
_exptl_crystal_size_max 0.110
_exptl_crystal_size_mid 0.080
_exptl_crystal_size_min 0.030
_refine_diff_density_max 0.282
_refine_diff_density_min -0.251
_refine_diff_density_rms 0.062
_refine_ls_abs_structure_details
;
 Flack x determined using 688 quotients [(I+)-(I-)]/[(I+)+(I-)]
 (Parsons, Flack and Wagner, Acta Cryst. B69 (2013) 249-259).
;
_refine_ls_abs_structure_Flack -0.4(10)
_refine_ls_extinction_coef 0.029(4)
_refine_ls_extinction_expression Fc^*^=kFc[1+0.001xFc^2^\l^3^/sin(2\q)]^-1/4^
_refine_ls_extinction_method 'SHELXL-2018/3 (Sheldrick 2018)'
_refine_ls_goodness_of_fit_ref 1.033
_refine_ls_hydrogen_treatment constr
_refine_ls_matrix_type full
_refine_ls_number_parameters 166
_refine_ls_number_reflns 3472
_refine_ls_number_restraints 1
_refine_ls_restrained_S_all 1.033
_refine_ls_R_factor_all 0.1378
_refine_ls_R_factor_gt 0.0637
_refine_ls_shift/su_max 0.000
_refine_ls_shift/su_mean 0.000
_refine_ls_structure_factor_coef Fsqd
_refine_ls_weighting_details 'w=1/[\s^2^(Fo^2^)+(0.0447P)^2^+0.1240P] where P=(Fo^2^+2Fc^2^)/3'
_refine_ls_weighting_scheme calc
_refine_ls_wR_factor_gt 0.1100
_refine_ls_wR_factor_ref 0.1352
_reflns_Friedel_coverage 0.884
_reflns_Friedel_fraction_full 0.995
_reflns_Friedel_fraction_max 0.992
_reflns_number_gt 2070
_reflns_number_total 3472
_reflns_threshold_expression 'I > 2\s(I)'
_cod_data_source_file d4cc01263a2.cif
_cod_data_source_block mo_RCS_A_024_180124_0ma_a
_cod_depositor_comments
;
The following automatic conversions were performed:

data item '_atom_sites_solution_primary' value 'direct method' was
changed to 'direct'.

Automatic conversion script
Id: cif_fix_values 8170 2020-07-09 18:12:32Z antanas 

 Adding full bibliography for 7133040--7133042.cif.
;
_cod_original_cell_volume 1394.5(5)
_cod_database_code 7133041
_shelx_shelxl_version_number 2018/3
_shelx_space_group_comment
;
The symmetry employed for this shelxl refinement is uniquely defined
by the following loop, which should always be used as a source of
symmetry information in preference to the above space-group names.
They are only intended as comments.
;
_shelx_estimated_absorpt_t_min 0.992
_shelx_estimated_absorpt_t_max 0.998

loop_
_space_group_symop_operation_xyz
'x, y, z'
'-x, -y, z+1/2'
'x+1/2, -y, z'
'-x+1/2, y, z+1/2'

loop_
_atom_site_label
_atom_site_type_symbol
_atom_site_fract_x
_atom_site_fract_y
_atom_site_fract_z
_atom_site_U_iso_or_equiv
_atom_site_adp_type
_atom_site_occupancy
_atom_site_site_symmetry_order
_atom_site_calc_flag
_atom_site_refinement_flags_posn
_atom_site_refinement_flags_adp
_atom_site_refinement_flags_occupancy
_atom_site_disorder_assembly
_atom_site_disorder_group
O1 O 0.7763(3) 0.8380(2) 0.4220(3) 0.0336(8) Uani 1 1 d . . . . .
O2 O 0.3553(3) 0.7869(2) 0.5525(3) 0.0271(7) Uani 1 1 d . . . . .
C1 C 0.6598(4) 0.8496(3) 0.4007(4) 0.0242(10) Uani 1 1 d . . . . .
C5 C 0.4375(4) 0.8260(3) 0.4607(4) 0.0218(10) Uani 1 1 d . . . . .
C6 C 0.5612(4) 0.8093(3) 0.4874(4) 0.0230(10) Uani 1 1 d . . . . .
C7 C 0.5742(4) 0.7409(3) 0.6083(4) 0.0236(10) Uani 1 1 d . . . . .
H7 H 0.636546 0.769408 0.674639 0.028 Uiso 1 1 calc R U . . .
C8 C 0.4353(4) 0.7482(3) 0.6660(5) 0.0256(10) Uani 1 1 d . . . . .
H8 H 0.435099 0.798003 0.740579 0.031 Uiso 1 1 calc R U . . .
C9 C 0.3682(4) 0.6574(3) 0.7150(5) 0.0292(10) Uani 1 1 d . . . . .
H9A H 0.387839 0.602581 0.652217 0.035 Uiso 1 1 calc R U . . .
H9B H 0.274235 0.669031 0.711533 0.035 Uiso 1 1 calc R U . . .
C10 C 0.4042(4) 0.6259(3) 0.8578(5) 0.0309(11) Uani 1 1 d . . . . .
H10A H 0.376407 0.677974 0.921506 0.037 Uiso 1 1 calc R U . . .
H10B H 0.355779 0.565194 0.880354 0.037 Uiso 1 1 calc R U . . .
C11 C 0.5466(4) 0.6063(3) 0.8796(5) 0.0300(11) Uani 1 1 d . . . . .
H11A H 0.559856 0.582298 0.973158 0.036 Uiso 1 1 calc R U . . .
H11B H 0.594490 0.668950 0.869569 0.036 Uiso 1 1 calc R U . . .
C12 C 0.6013(5) 0.5300(3) 0.7798(5) 0.0364(12) Uani 1 1 d . . . . .
H12A H 0.653076 0.481499 0.831113 0.044 Uiso 1 1 calc R U . . .
H12B H 0.528766 0.494015 0.737748 0.044 Uiso 1 1 calc R U . . .
C13 C 0.6852(5) 0.5739(3) 0.6673(5) 0.0416(13) Uani 1 1 d . . . . .
H13A H 0.754717 0.612433 0.710662 0.050 Uiso 1 1 calc R U . . .
H13B H 0.726551 0.518483 0.618599 0.050 Uiso 1 1 calc R U . . .
C14 C 0.6207(4) 0.6399(3) 0.5623(5) 0.0300(10) Uani 1 1 d . . . . .
H14A H 0.682215 0.649910 0.487074 0.036 Uiso 1 1 calc R U . . .
H14B H 0.545991 0.603761 0.525031 0.036 Uiso 1 1 calc R U . . .
C15 C 0.4916(4) 0.7772(3) 0.1635(5) 0.0336(11) Uani 1 1 d . . . . .
H15A H 0.407928 0.757957 0.126402 0.050 Uiso 1 1 calc R U . . .
H15B H 0.517969 0.729420 0.232554 0.050 Uiso 1 1 calc R U . . .
H15C H 0.555633 0.778523 0.090815 0.050 Uiso 1 1 calc R U . . .
C16 C 0.4387(4) 0.9526(4) 0.1207(5) 0.0421(13) Uani 1 1 d . . . . .
H16A H 0.499332 0.951712 0.044919 0.063 Uiso 1 1 calc R U . . .
H16B H 0.436365 1.018845 0.160378 0.063 Uiso 1 1 calc R U . . .
H16C H 0.352680 0.934943 0.088226 0.063 Uiso 1 1 calc R U . . .
C2 C 0.6133(4) 0.9106(3) 0.2833(5) 0.0276(10) Uani 1 1 d . . . . .
H2A H 0.677648 0.906660 0.209676 0.033 Uiso 1 1 calc R U . . .
H2B H 0.608064 0.980393 0.312299 0.033 Uiso 1 1 calc R U . . .
C3 C 0.4813(4) 0.8791(3) 0.2269(4) 0.0261(10) Uani 1 1 d . . . . .
C4 C 0.3834(4) 0.8782(3) 0.3429(4) 0.0272(10) Uani 1 1 d . . . . .
H4A H 0.361535 0.946743 0.368519 0.033 Uiso 1 1 calc R U . . .
H4B H 0.303619 0.844905 0.312992 0.033 Uiso 1 1 calc R U . . .

loop_
_atom_site_aniso_label
_atom_site_aniso_U_11
_atom_site_aniso_U_22
_atom_site_aniso_U_33
_atom_site_aniso_U_23
_atom_site_aniso_U_13
_atom_site_aniso_U_12
O1 0.0150(17) 0.0453(17) 0.0405(19) 0.0054(16) -0.0032(14) -0.0001(14)
O2 0.0152(15) 0.0355(16) 0.0307(16) 0.0069(14) 0.0024(14) 0.0041(14)
C1 0.018(2) 0.026(2) 0.028(2) -0.003(2) -0.001(2) -0.0016(18)
C5 0.016(2) 0.022(2) 0.027(3) -0.0001(19) 0.0024(19) -0.0014(18)
C6 0.015(2) 0.024(2) 0.030(3) -0.0046(19) 0.002(2) 0.0024(17)
C7 0.014(2) 0.030(2) 0.027(2) -0.001(2) -0.0004(19) 0.0009(18)
C8 0.020(2) 0.030(2) 0.027(2) 0.000(2) 0.000(2) 0.0013(19)
C9 0.014(2) 0.034(2) 0.040(3) 0.006(2) -0.003(2) 0.0007(19)
C10 0.023(3) 0.034(3) 0.037(3) 0.004(2) -0.002(2) -0.003(2)
C11 0.024(3) 0.035(3) 0.032(3) 0.004(2) -0.005(2) -0.004(2)
C12 0.030(3) 0.036(3) 0.044(3) 0.012(2) -0.005(2) 0.012(2)
C13 0.034(3) 0.045(3) 0.046(3) 0.012(3) 0.002(2) 0.016(2)
C14 0.025(3) 0.032(2) 0.033(3) 0.000(2) -0.002(2) 0.003(2)
C15 0.024(3) 0.048(3) 0.029(2) -0.006(2) 0.002(2) -0.012(2)
C16 0.020(3) 0.060(3) 0.047(3) 0.015(3) 0.000(2) -0.002(2)
C2 0.018(2) 0.032(2) 0.032(2) -0.001(2) 0.001(2) -0.003(2)
C3 0.016(2) 0.037(3) 0.025(2) 0.006(2) -0.0041(19) -0.0044(19)
C4 0.014(2) 0.030(2) 0.037(3) 0.002(2) -0.003(2) 0.0006(18)

loop_
_atom_type_symbol
_atom_type_description
_atom_type_scat_dispersion_real
_atom_type_scat_dispersion_imag
_atom_type_scat_source
C C 0.0033 0.0016 'International Tables Vol C Tables 4.2.6.8 and 6.1.1.4'
H H 0.0000 0.0000 'International Tables Vol C Tables 4.2.6.8 and 6.1.1.4'
O O 0.0106 0.0060 'International Tables Vol C Tables 4.2.6.8 and 6.1.1.4'

loop_
_geom_angle_atom_site_label_1
_geom_angle_atom_site_label_2
_geom_angle_atom_site_label_3
_geom_angle
_geom_angle_site_symmetry_1
_geom_angle_site_symmetry_3
_geom_angle_publ_flag
C5 O2 C8 106.8(3) . . ?
O1 C1 C6 123.1(4) . . ?
O1 C1 C2 120.9(4) . . ?
C6 C1 C2 116.0(4) . . ?
C6 C5 O2 114.3(4) . . ?
C6 C5 C4 127.3(4) . . ?
O2 C5 C4 118.4(4) . . ?
C5 C6 C1 120.3(4) . . ?
C5 C6 C7 110.2(4) . . ?
C1 C6 C7 129.4(4) . . ?
C6 C7 C14 110.0(3) . . ?
C6 C7 C8 99.6(3) . . ?
C14 C7 C8 117.5(3) . . ?
O2 C8 C9 105.8(3) . . ?
O2 C8 C7 105.4(3) . . ?
C9 C8 C7 120.0(3) . . ?
C8 C9 C10 114.6(4) . . ?
C11 C10 C9 114.9(4) . . ?
C10 C11 C12 112.7(4) . . ?
C13 C12 C11 114.5(4) . . ?
C14 C13 C12 118.1(4) . . ?
C7 C14 C13 117.7(4) . . ?
C1 C2 C3 114.3(4) . . ?
C16 C3 C15 109.5(4) . . ?
C16 C3 C4 109.2(4) . . ?
C15 C3 C4 110.4(4) . . ?
C16 C3 C2 109.2(3) . . ?
C15 C3 C2 109.8(4) . . ?
C4 C3 C2 108.8(3) . . ?
C5 C4 C3 110.0(3) . . ?

loop_
_geom_bond_atom_site_label_1
_geom_bond_atom_site_label_2
_geom_bond_distance
_geom_bond_site_symmetry_2
_geom_bond_publ_flag
O1 C1 1.240(5) . ?
O2 C5 1.355(5) . ?
O2 C8 1.493(5) . ?
C1 C6 1.444(6) . ?
C1 C2 1.506(6) . ?
C5 C6 1.332(6) . ?
C5 C4 1.475(6) . ?
C6 C7 1.520(6) . ?
C7 C14 1.522(6) . ?
C7 C8 1.555(6) . ?
C8 C9 1.496(6) . ?
C9 C10 1.522(6) . ?
C10 C11 1.520(6) . ?
C11 C12 1.539(6) . ?
C12 C13 1.535(6) . ?
C13 C14 1.526(6) . ?
C15 C3 1.521(6) . ?
C16 C3 1.514(6) . ?
C2 C3 1.543(6) . ?
C3 C4 1.534(6) . ?

loop_
_geom_torsion_atom_site_label_1
_geom_torsion_atom_site_label_2
_geom_torsion_atom_site_label_3
_geom_torsion_atom_site_label_4
_geom_torsion
_geom_torsion_site_symmetry_1
_geom_torsion_site_symmetry_2
_geom_torsion_site_symmetry_3
_geom_torsion_site_symmetry_4
_geom_torsion_publ_flag
C8 O2 C5 C6 7.4(4) . . . . ?
C8 O2 C5 C4 -174.4(3) . . . . ?
O2 C5 C6 C1 -177.8(3) . . . . ?
C4 C5 C6 C1 4.2(6) . . . . ?
O2 C5 C6 C7 5.8(5) . . . . ?
C4 C5 C6 C7 -172.2(4) . . . . ?
O1 C1 C6 C5 178.6(4) . . . . ?
C2 C1 C6 C5 0.8(5) . . . . ?
O1 C1 C6 C7 -5.9(7) . . . . ?
C2 C1 C6 C7 176.3(4) . . . . ?
C5 C6 C7 C14 108.7(4) . . . . ?
C1 C6 C7 C14 -67.2(5) . . . . ?
C5 C6 C7 C8 -15.4(4) . . . . ?
C1 C6 C7 C8 168.7(4) . . . . ?
C5 O2 C8 C9 -145.0(3) . . . . ?
C5 O2 C8 C7 -17.0(4) . . . . ?
C6 C7 C8 O2 18.8(4) . . . . ?
C14 C7 C8 O2 -99.9(4) . . . . ?
C6 C7 C8 C9 137.8(4) . . . . ?
C14 C7 C8 C9 19.1(6) . . . . ?
O2 C8 C9 C10 -159.6(3) . . . . ?
C7 C8 C9 C10 81.6(5) . . . . ?
C8 C9 C10 C11 -57.7(5) . . . . ?
C9 C10 C11 C12 -55.2(5) . . . . ?
C10 C11 C12 C13 105.4(5) . . . . ?
C11 C12 C13 C14 -66.8(6) . . . . ?
C6 C7 C14 C13 158.4(4) . . . . ?
C8 C7 C14 C13 -88.7(5) . . . . ?
C12 C13 C14 C7 69.9(6) . . . . ?
O1 C1 C2 C3 151.2(4) . . . . ?
C6 C1 C2 C3 -31.0(5) . . . . ?
C1 C2 C3 C16 173.6(4) . . . . ?
C1 C2 C3 C15 -66.3(5) . . . . ?
C1 C2 C3 C4 54.5(5) . . . . ?
C6 C5 C4 C3 21.0(5) . . . . ?
O2 C5 C4 C3 -157.0(3) . . . . ?
C16 C3 C4 C5 -166.5(4) . . . . ?
C15 C3 C4 C5 73.1(4) . . . . ?
C2 C3 C4 C5 -47.4(4) . . . . ?
